data_7711168
loop_
_publ_author_name
'Dinh, Minh Hoan'
'Gridneva, Tatiana'
'Karimata, Ayumu'
'Garcia-Roca, Al\`eria'
'Pruchyathamkorn, Jiratheep'
'Patil, Pradnya H.'
'Petrov, Andrey'
'Sarbajna, Abir'
'Lapointe, S\'ebastien'
'Khaskin, Eugene'
'Fayzullin, Robert R.'
'Khusnutdinova, Julia R.'

_publ_section_title
;
 Single and double deprotonation/dearomatization of N,S-donor
 pyridinophane ligand in ruthenium complexes
;
_journal_name_full 'Dalton Transactions'
_journal_paper_doi 10.1039/D2DT02219B
_journal_year 2022
_chemical_formula_moiety 'C18 H20 N4 Ru S2 2+, 2(C F3 O3 S 1-)'
_chemical_formula_sum 'C20 H20 F6 N4 O6 Ru S4'
_chemical_formula_weight 755.71
_space_group_crystal_system monoclinic
_space_group_IT_number 14
_space_group_name_Hall '-P 2yn'
_space_group_name_H-M_alt 'P 1 21/n 1'
_atom_sites_solution_hydrogens geom
_audit_creation_method SHELXL-2018/3
_audit_update_record
;
2022-07-08 deposited with the CCDC.	2022-09-05 downloaded from the CCDC.
;
_cell_angle_alpha 90
_cell_angle_beta 113.247(12)
_cell_angle_gamma 90
_cell_formula_units_Z 4
_cell_length_a 11.1327(11)
_cell_length_b 22.4258(17)
_cell_length_c 11.9189(12)
_cell_measurement_reflns_used 8252
_cell_measurement_temperature 93(2)
_cell_measurement_theta_max 30.0580
_cell_measurement_theta_min 2.5880
_cell_volume 2734.1(5)
_computing_cell_refinement 'CrysAlisPro 1.171.39.20a (Rigaku OD, 2015)'
_computing_data_collection 'CrysAlisPro 1.171.39.20a (Rigaku OD, 2015)'
_computing_data_reduction 'CrysAlisPro 1.171.39.20a (Rigaku OD, 2015)'
_computing_molecular_graphics
;
WinGX (Farrugia, 2012); ORTEP-3 (Farrugia, 2012);
PLATON (Spek, 2009); Olex2 (Dolomanov et al., 2009)
;
_computing_publication_material
;
WinGX (Farrugia, 2012); ORTEP-3 (Farrugia, 2012);
PLATON (Spek, 2009); Olex2 (Dolomanov et al., 2009)
;
_computing_structure_refinement 'SHELXL-2018/3 (Sheldrick, 2015)'
_computing_structure_solution 'SHELXT-2018/2 (Sheldrick, 2015)'
_diffrn_ambient_temperature 93(2)
_diffrn_measured_fraction_theta_full 0.997
_diffrn_measured_fraction_theta_max 0.995
_diffrn_measurement_device_type 'Rigaku XtaLAB Pro: Kappa dual offset/far'
_diffrn_measurement_method '\w scans'
_diffrn_radiation_probe x-ray
_diffrn_radiation_type MoK\a
_diffrn_radiation_wavelength 0.71073
_diffrn_reflns_av_R_equivalents 0.1142
_diffrn_reflns_av_unetI/netI 0.0552
_diffrn_reflns_Laue_measured_fraction_full 0.997
_diffrn_reflns_Laue_measured_fraction_max 0.995
_diffrn_reflns_limit_h_max 14
_diffrn_reflns_limit_h_min -14
_diffrn_reflns_limit_k_max 28
_diffrn_reflns_limit_k_min -28
_diffrn_reflns_limit_l_max 15
_diffrn_reflns_limit_l_min -15
_diffrn_reflns_number 40887
_diffrn_reflns_point_group_measured_fraction_full 0.997
_diffrn_reflns_point_group_measured_fraction_max 0.995
_diffrn_reflns_theta_full 25.242
_diffrn_reflns_theta_max 27.100
_diffrn_reflns_theta_min 2.600
_diffrn_source 'microfocus sealed X-ray tube'
_exptl_absorpt_coefficient_mu 0.965
_exptl_absorpt_correction_T_max 1.000
_exptl_absorpt_correction_T_min 0.809
_exptl_absorpt_correction_type gaussian
_exptl_absorpt_process_details
;
CrysAlisPro 1.171.39.20a (Rigaku Oxford Diffraction, 2015).
Numerical absorption correction based on gaussian integration over
a multifaceted crystal model. Empirical absorption correction using
spherical harmonics, frame scaling and detector area scaling,
implemented in SCALE3 ABSPACK scaling algorithm.
;
_exptl_crystal_colour yellow
_exptl_crystal_density_diffrn 1.836
_exptl_crystal_description prism
_exptl_crystal_F_000 1512
_exptl_crystal_recrystallization_method 'vapor diffusion of diethyl ether into an acetonitrile solution'
_exptl_crystal_size_max 0.099
_exptl_crystal_size_mid 0.078
_exptl_crystal_size_min 0.069
_refine_diff_density_max 2.484
_refine_diff_density_min -1.585
_refine_diff_density_rms 0.202
_refine_ls_extinction_method none
_refine_ls_goodness_of_fit_ref 1.034
_refine_ls_hydrogen_treatment constr
_refine_ls_matrix_type full
_refine_ls_number_parameters 372
_refine_ls_number_reflns 6002
_refine_ls_number_restraints 0
_refine_ls_restrained_S_all 1.034
_refine_ls_R_factor_all 0.0718
_refine_ls_R_factor_gt 0.0654
_refine_ls_shift/su_max 0.000
_refine_ls_shift/su_mean 0.000
_refine_ls_structure_factor_coef Fsqd
_refine_ls_weighting_details 'w=1/[\s^2^(Fo^2^)+(0.0869P)^2^+13.6690P] where P=(Fo^2^+2Fc^2^)/3'
_refine_ls_weighting_scheme calc
_refine_ls_wR_factor_gt 0.1575
_refine_ls_wR_factor_ref 0.1611
_reflns_Friedel_coverage 0.000
_reflns_number_gt 5114
_reflns_number_total 6002
_reflns_threshold_expression 'I > 2\s(I)'
_cod_data_source_file d2dt02219b3.cif
_cod_data_source_block jk386
_cod_original_sg_symbol_H-M 'P 21/n'
_cod_database_code 7711168
_shelx_shelxl_version_number 2018/3
_shelx_space_group_comment
;
The symmetry employed for this shelxl refinement is uniquely defined
by the following loop, which should always be used as a source of
symmetry information in preference to the above space-group names.
They are only intended as comments.
;
_shelx_estimated_absorpt_t_min 0.911
_shelx_estimated_absorpt_t_max 0.936

loop_
_space_group_symop_operation_xyz
'x, y, z'
'-x+1/2, y+1/2, -z+1/2'
'-x, -y, -z'
'x-1/2, -y-1/2, z-1/2'

loop_
_atom_site_label
_atom_site_type_symbol
_atom_site_fract_x
_atom_site_fract_y
_atom_site_fract_z
_atom_site_U_iso_or_equiv
_atom_site_adp_type
_atom_site_occupancy
_atom_site_site_symmetry_order
_atom_site_calc_flag
_atom_site_refinement_flags_posn
_atom_site_refinement_flags_adp
_atom_site_refinement_flags_occupancy
_atom_site_disorder_assembly
_atom_site_disorder_group
Ru1 Ru 0.49687(3) 0.29216(2) 0.35442(3) 0.01160(13) Uani 1 1 d . . . . .
S1 S 0.27683(11) 0.30869(5) 0.23661(10) 0.0151(2) Uani 1 1 d . . . . .
S2 S 0.71731(11) 0.29828(5) 0.47790(10) 0.0155(2) Uani 1 1 d . . . . .
N1 N 0.4726(4) 0.35473(16) 0.4686(3) 0.0134(7) Uani 1 1 d . . . . .
N2 N 0.5297(4) 0.36398(17) 0.2645(3) 0.0138(7) Uani 1 1 d . . . . .
N3 N 0.5313(4) 0.23250(17) 0.2397(4) 0.0155(8) Uani 1 1 d . . . . .
N4 N 0.4567(4) 0.22428(18) 0.4482(4) 0.0180(8) Uani 1 1 d . . . . .
C11 C 0.2391(4) 0.3454(2) 0.3555(4) 0.0170(9) Uani 1 1 d . . . . .
H11A H 0.166029 0.373705 0.316830 0.020 Uiso 1 1 calc R U . . .
H11B H 0.210037 0.315112 0.399690 0.020 Uiso 1 1 calc R U . . .
C12 C 0.3534(4) 0.3785(2) 0.4448(4) 0.0154(9) Uani 1 1 d . . . . .
C13 C 0.3380(5) 0.4292(2) 0.5039(4) 0.0212(10) Uani 1 1 d . . . . .
H13 H 0.253529 0.445419 0.485470 0.025 Uiso 1 1 calc R U . . .
C14 C 0.4475(5) 0.4558(2) 0.5901(5) 0.0229(10) Uani 1 1 d . . . . .
H14 H 0.439319 0.491810 0.628629 0.027 Uiso 1 1 calc R U . . .
C15 C 0.5684(5) 0.4300(2) 0.6200(4) 0.0212(10) Uani 1 1 d . . . . .
H15 H 0.643982 0.446943 0.681520 0.025 Uiso 1 1 calc R U . . .
C16 C 0.5781(4) 0.3789(2) 0.5590(4) 0.0156(9) Uani 1 1 d . . . . .
C17 C 0.7051(5) 0.3463(2) 0.5950(4) 0.0180(9) Uani 1 1 d . . . . .
H17A H 0.718253 0.321806 0.668062 0.022 Uiso 1 1 calc R U . . .
H17B H 0.776771 0.375900 0.618383 0.022 Uiso 1 1 calc R U . . .
C21 C 0.2927(4) 0.3715(2) 0.1465(4) 0.0177(9) Uani 1 1 d . . . . .
H21A H 0.260700 0.359062 0.059916 0.021 Uiso 1 1 calc R U . . .
H21B H 0.235195 0.404121 0.151905 0.021 Uiso 1 1 calc R U . . .
C22 C 0.4285(4) 0.3957(2) 0.1838(4) 0.0147(9) Uani 1 1 d . . . . .
C23 C 0.4483(5) 0.4480(2) 0.1308(4) 0.0194(9) Uani 1 1 d . . . . .
H23 H 0.376040 0.469685 0.075292 0.023 Uiso 1 1 calc R U . . .
C24 C 0.5754(5) 0.4680(2) 0.1600(4) 0.0212(10) Uani 1 1 d . . . . .
H24 H 0.590822 0.503194 0.123231 0.025 Uiso 1 1 calc R U . . .
C25 C 0.6788(5) 0.4364(2) 0.2429(4) 0.0200(10) Uani 1 1 d . . . . .
H25 H 0.766158 0.449436 0.263890 0.024 Uiso 1 1 calc R U . . .
C26 C 0.6530(4) 0.3850(2) 0.2951(4) 0.0157(9) Uani 1 1 d . . . . .
C27 C 0.7639(5) 0.3499(2) 0.3839(5) 0.0207(10) Uani 1 1 d . . . . .
H27A H 0.829745 0.378072 0.438241 0.025 Uiso 1 1 calc R U . . .
H27B H 0.805821 0.327063 0.338120 0.025 Uiso 1 1 calc R U . . .
C31 C 0.5602(4) 0.2011(2) 0.1798(4) 0.0152(9) Uani 1 1 d . . . . .
C32 C 0.5984(5) 0.1611(2) 0.1023(4) 0.0196(9) Uani 1 1 d . . . . .
H32A H 0.558708 0.174873 0.017437 0.029 Uiso 1 1 calc R U . . .
H32B H 0.568166 0.120589 0.107702 0.029 Uiso 1 1 calc R U . . .
H32C H 0.693764 0.161167 0.129909 0.029 Uiso 1 1 calc R U . . .
C41 C 0.4233(5) 0.1894(2) 0.4984(4) 0.0187(9) Uani 1 1 d . . . . .
C42 C 0.3788(6) 0.1449(3) 0.5635(5) 0.0339(13) Uani 1 1 d . . . . .
H42A H 0.288014 0.134008 0.513757 0.051 Uiso 1 1 calc R U . . .
H42B H 0.384520 0.161569 0.641419 0.051 Uiso 1 1 calc R U . . .
H42C H 0.434274 0.109369 0.578778 0.051 Uiso 1 1 calc R U . . .
S3 S 0.50069(11) 0.28553(5) 0.79544(11) 0.0170(2) Uani 1 1 d . . . . .
F31 F 0.3463(4) 0.33155(18) 0.8926(3) 0.0448(10) Uani 1 1 d . . . . .
F32 F 0.4971(4) 0.39085(15) 0.8892(4) 0.0488(10) Uani 1 1 d . . . . .
F33 F 0.5447(4) 0.31935(16) 1.0189(3) 0.0358(8) Uani 1 1 d . . . . .
O31 O 0.4092(4) 0.30604(18) 0.6794(3) 0.0272(8) Uani 1 1 d . . . . .
O32 O 0.4738(4) 0.22696(17) 0.8304(3) 0.0256(8) Uani 1 1 d . . . . .
O33 O 0.6357(4) 0.29646(15) 0.8211(4) 0.0237(8) Uani 1 1 d . . . . .
C3 C 0.4699(6) 0.3344(3) 0.9037(5) 0.0282(12) Uani 1 1 d . . . . .
S4 S -0.05515(12) 0.49736(5) 0.72672(11) 0.0210(3) Uani 1 1 d . . . . .
F41 F 0.0284(4) 0.40896(17) 0.8817(4) 0.0481(10) Uani 1 1 d . . . . .
F42 F 0.1200(4) 0.49290(17) 0.9511(3) 0.0414(9) Uani 1 1 d . . . . .
F43 F 0.1726(3) 0.44416(15) 0.8225(3) 0.0365(8) Uani 1 1 d . . . . .
O41 O -0.0923(4) 0.45388(16) 0.6299(3) 0.0268(8) Uani 1 1 d . . . . .
O42 O 0.0101(3) 0.54946(16) 0.7068(4) 0.0267(8) Uani 1 1 d . . . . .
O43 O -0.1524(4) 0.50944(18) 0.7763(4) 0.0320(9) Uani 1 1 d . . . . .
C4 C 0.0723(5) 0.4591(2) 0.8523(5) 0.0265(11) Uani 1 1 d . . . . .

loop_
_atom_site_aniso_label
_atom_site_aniso_U_11
_atom_site_aniso_U_22
_atom_site_aniso_U_33
_atom_site_aniso_U_23
_atom_site_aniso_U_13
_atom_site_aniso_U_12
Ru1 0.0113(2) 0.0130(2) 0.0099(2) 0.00044(12) 0.00359(14) 0.00081(12)
S1 0.0138(5) 0.0169(5) 0.0140(5) -0.0007(4) 0.0049(4) -0.0011(4)
S2 0.0125(5) 0.0187(5) 0.0131(5) 0.0015(4) 0.0026(4) 0.0028(4)
N1 0.0138(18) 0.0136(17) 0.0112(18) 0.0017(13) 0.0032(15) -0.0008(14)
N2 0.0139(18) 0.0178(18) 0.0098(18) -0.0004(14) 0.0046(15) 0.0003(14)
N3 0.0138(18) 0.0158(18) 0.0149(19) 0.0011(15) 0.0036(15) 0.0010(14)
N4 0.0169(19) 0.0157(19) 0.017(2) -0.0017(15) 0.0026(16) 0.0015(15)
C11 0.012(2) 0.022(2) 0.018(2) -0.0012(17) 0.0063(18) 0.0011(17)
C12 0.018(2) 0.018(2) 0.012(2) 0.0013(16) 0.0072(18) 0.0004(17)
C13 0.022(2) 0.024(2) 0.017(2) 0.0013(18) 0.007(2) 0.0071(19)
C14 0.030(3) 0.022(2) 0.017(2) -0.0048(18) 0.009(2) 0.002(2)
C15 0.024(2) 0.022(2) 0.015(2) -0.0030(18) 0.005(2) -0.0047(19)
C16 0.020(2) 0.015(2) 0.012(2) 0.0017(16) 0.0064(18) -0.0025(17)
C17 0.017(2) 0.023(2) 0.013(2) -0.0014(17) 0.0049(18) -0.0023(18)
C21 0.015(2) 0.023(2) 0.015(2) 0.0041(17) 0.0059(18) 0.0015(18)
C22 0.016(2) 0.019(2) 0.009(2) 0.0003(16) 0.0044(17) 0.0012(17)
C23 0.022(2) 0.020(2) 0.015(2) 0.0025(17) 0.0055(19) 0.0027(19)
C24 0.028(3) 0.018(2) 0.019(2) 0.0034(18) 0.012(2) -0.0035(19)
C25 0.020(2) 0.023(2) 0.021(2) -0.0003(18) 0.013(2) -0.0045(18)
C26 0.015(2) 0.020(2) 0.014(2) 0.0001(17) 0.0075(18) 0.0007(17)
C27 0.013(2) 0.029(3) 0.020(2) 0.0040(19) 0.0072(19) 0.0015(18)
C31 0.012(2) 0.020(2) 0.011(2) 0.0007(17) 0.0018(17) 0.0009(16)
C32 0.018(2) 0.024(2) 0.017(2) -0.0046(18) 0.0077(19) 0.0007(18)
C41 0.022(2) 0.016(2) 0.016(2) 0.0006(18) 0.006(2) 0.0002(18)
C42 0.045(3) 0.027(3) 0.031(3) 0.011(2) 0.016(3) -0.005(2)
S3 0.0176(6) 0.0195(5) 0.0156(6) 0.0016(4) 0.0084(5) 0.0023(4)
F31 0.038(2) 0.066(3) 0.041(2) 0.0030(18) 0.0263(18) 0.0212(18)
F32 0.093(3) 0.0184(16) 0.050(2) 0.0007(15) 0.045(2) 0.0090(17)
F33 0.045(2) 0.043(2) 0.0215(17) 0.0016(14) 0.0153(15) 0.0089(16)
O31 0.027(2) 0.040(2) 0.0166(18) 0.0071(15) 0.0098(16) 0.0075(16)
O32 0.0274(19) 0.0232(18) 0.027(2) 0.0025(15) 0.0116(16) -0.0016(15)
O33 0.0222(19) 0.0253(18) 0.025(2) -0.0024(14) 0.0111(16) -0.0006(14)
C3 0.032(3) 0.032(3) 0.022(3) 0.008(2) 0.013(2) 0.010(2)
S4 0.0185(6) 0.0207(6) 0.0197(6) -0.0012(4) 0.0033(5) 0.0000(4)
F41 0.043(2) 0.039(2) 0.051(2) 0.0229(18) 0.0060(18) -0.0046(17)
F42 0.042(2) 0.046(2) 0.0211(17) -0.0039(14) -0.0041(15) 0.0075(16)
F43 0.0241(16) 0.0360(18) 0.044(2) 0.0014(15) 0.0070(15) 0.0074(14)
O41 0.0241(19) 0.0251(18) 0.0253(19) -0.0082(15) 0.0035(16) -0.0043(14)
O42 0.0226(18) 0.0221(18) 0.030(2) 0.0007(15) 0.0050(16) -0.0030(14)
O43 0.026(2) 0.039(2) 0.030(2) -0.0010(17) 0.0110(17) 0.0059(17)
C4 0.022(3) 0.028(3) 0.023(3) 0.001(2) 0.002(2) -0.001(2)

loop_
_atom_type_symbol
_atom_type_description
_atom_type_scat_dispersion_real
_atom_type_scat_dispersion_imag
_atom_type_scat_source
C C 0.0033 0.0016 'International Tables Vol C Tables 4.2.6.8 and 6.1.1.4'
H H 0.0000 0.0000 'International Tables Vol C Tables 4.2.6.8 and 6.1.1.4'
N N 0.0061 0.0033 'International Tables Vol C Tables 4.2.6.8 and 6.1.1.4'
O O 0.0106 0.0060 'International Tables Vol C Tables 4.2.6.8 and 6.1.1.4'
F F 0.0171 0.0103 'International Tables Vol C Tables 4.2.6.8 and 6.1.1.4'
S S 0.1246 0.1234 'International Tables Vol C Tables 4.2.6.8 and 6.1.1.4'
Ru Ru -1.2594 0.8363 'International Tables Vol C Tables 4.2.6.8 and 6.1.1.4'

loop_
_geom_angle_atom_site_label_1
_geom_angle_atom_site_label_2
_geom_angle_atom_site_label_3
_geom_angle
_geom_angle_site_symmetry_1
_geom_angle_site_symmetry_3
_geom_angle_publ_flag
N4 Ru1 N1 91.86(15) . . ?
N4 Ru1 N2 176.08(15) . . ?
N1 Ru1 N2 84.61(15) . . ?
N4 Ru1 N3 91.01(16) . . ?
N1 Ru1 N3 176.27(15) . . ?
N2 Ru1 N3 92.59(15) . . ?
N4 Ru1 S2 95.89(12) . . ?
N1 Ru1 S2 85.50(11) . . ?
N2 Ru1 S2 85.55(11) . . ?
N3 Ru1 S2 91.84(11) . . ?
N4 Ru1 S1 92.48(11) . . ?
N1 Ru1 S1 84.72(11) . . ?
N2 Ru1 S1 85.51(11) . . ?
N3 Ru1 S1 97.53(11) . . ?
S2 Ru1 S1 167.31(4) . . ?
C21 S1 C11 102.3(2) . . ?
C21 S1 Ru1 98.94(15) . . ?
C11 S1 Ru1 96.52(15) . . ?
C17 S2 C27 102.8(2) . . ?
C17 S2 Ru1 98.17(15) . . ?
C27 S2 Ru1 97.72(16) . . ?
C12 N1 C16 118.7(4) . . ?
C12 N1 Ru1 120.5(3) . . ?
C16 N1 Ru1 120.2(3) . . ?
C26 N2 C22 118.5(4) . . ?
C26 N2 Ru1 120.2(3) . . ?
C22 N2 Ru1 120.9(3) . . ?
C31 N3 Ru1 174.7(4) . . ?
C41 N4 Ru1 173.3(4) . . ?
C12 C11 S1 112.7(3) . . ?
C12 C11 H11A 109.1 . . ?
S1 C11 H11A 109.1 . . ?
C12 C11 H11B 109.1 . . ?
S1 C11 H11B 109.1 . . ?
H11A C11 H11B 107.8 . . ?
N1 C12 C13 121.7(4) . . ?
N1 C12 C11 116.3(4) . . ?
C13 C12 C11 121.9(4) . . ?
C14 C13 C12 119.0(5) . . ?
C14 C13 H13 120.5 . . ?
C12 C13 H13 120.5 . . ?
C15 C14 C13 119.7(5) . . ?
C15 C14 H14 120.2 . . ?
C13 C14 H14 120.2 . . ?
C14 C15 C16 118.9(5) . . ?
C14 C15 H15 120.6 . . ?
C16 C15 H15 120.6 . . ?
N1 C16 C15 121.8(4) . . ?
N1 C16 C17 117.2(4) . . ?
C15 C16 C17 120.9(4) . . ?
C16 C17 S2 114.8(3) . . ?
C16 C17 H17A 108.6 . . ?
S2 C17 H17A 108.6 . . ?
C16 C17 H17B 108.6 . . ?
S2 C17 H17B 108.6 . . ?
H17A C17 H17B 107.5 . . ?
C22 C21 S1 115.2(3) . . ?
C22 C21 H21A 108.5 . . ?
S1 C21 H21A 108.5 . . ?
C22 C21 H21B 108.5 . . ?
S1 C21 H21B 108.5 . . ?
H21A C21 H21B 107.5 . . ?
N2 C22 C23 121.8(4) . . ?
N2 C22 C21 118.6(4) . . ?
C23 C22 C21 119.5(4) . . ?
C22 C23 C24 119.2(4) . . ?
C22 C23 H23 120.4 . . ?
C24 C23 H23 120.4 . . ?
C25 C24 C23 119.4(4) . . ?
C25 C24 H24 120.3 . . ?
C23 C24 H24 120.3 . . ?
C24 C25 C26 119.0(4) . . ?
C24 C25 H25 120.5 . . ?
C26 C25 H25 120.5 . . ?
N2 C26 C25 122.1(4) . . ?
N2 C26 C27 118.2(4) . . ?
C25 C26 C27 119.6(4) . . ?
C26 C27 S2 114.4(3) . . ?
C26 C27 H27A 108.6 . . ?
S2 C27 H27A 108.6 . . ?
C26 C27 H27B 108.6 . . ?
S2 C27 H27B 108.6 . . ?
H27A C27 H27B 107.6 . . ?
N3 C31 C32 179.3(5) . . ?
C31 C32 H32A 109.5 . . ?
C31 C32 H32B 109.5 . . ?
H32A C32 H32B 109.5 . . ?
C31 C32 H32C 109.5 . . ?
H32A C32 H32C 109.5 . . ?
H32B C32 H32C 109.5 . . ?
N4 C41 C42 179.2(6) . . ?
C41 C42 H42A 109.5 . . ?
C41 C42 H42B 109.5 . . ?
H42A C42 H42B 109.5 . . ?
C41 C42 H42C 109.5 . . ?
H42A C42 H42C 109.5 . . ?
H42B C42 H42C 109.5 . . ?
O31 S3 O33 116.0(2) . . ?
O31 S3 O32 114.9(2) . . ?
O33 S3 O32 114.4(2) . . ?
O31 S3 C3 103.3(2) . . ?
O33 S3 C3 102.7(2) . . ?
O32 S3 C3 102.9(2) . . ?
F32 C3 F31 108.2(5) . . ?
F32 C3 F33 107.0(5) . . ?
F31 C3 F33 106.9(4) . . ?
F32 C3 S3 111.3(4) . . ?
F31 C3 S3 112.1(4) . . ?
F33 C3 S3 111.1(4) . . ?
O41 S4 O42 114.8(2) . . ?
O41 S4 O43 115.4(2) . . ?
O42 S4 O43 114.9(2) . . ?
O41 S4 C4 102.9(2) . . ?
O42 S4 C4 103.7(2) . . ?
O43 S4 C4 102.6(2) . . ?
F42 C4 F41 108.1(5) . . ?
F42 C4 F43 107.1(4) . . ?
F41 C4 F43 106.9(4) . . ?
F42 C4 S4 111.7(4) . . ?
F41 C4 S4 111.6(4) . . ?
F43 C4 S4 111.2(4) . . ?

loop_
_geom_bond_atom_site_label_1
_geom_bond_atom_site_label_2
_geom_bond_distance
_geom_bond_site_symmetry_2
_geom_bond_publ_flag
Ru1 N4 2.040(4) . ?
Ru1 N1 2.045(4) . ?
Ru1 N2 2.046(4) . ?
Ru1 N3 2.054(4) . ?
Ru1 S2 2.3144(12) . ?
Ru1 S1 2.3226(12) . ?
S1 C21 1.822(5) . ?
S1 C11 1.825(5) . ?
S2 C17 1.810(5) . ?
S2 C27 1.823(5) . ?
N1 C12 1.352(6) . ?
N1 C16 1.354(6) . ?
N2 C26 1.358(6) . ?
N2 C22 1.358(6) . ?
N3 C31 1.136(6) . ?
N4 C41 1.132(6) . ?
C11 C12 1.494(6) . ?
C11 H11A 0.9900 . ?
C11 H11B 0.9900 . ?
C12 C13 1.383(7) . ?
C13 C14 1.382(7) . ?
C13 H13 0.9500 . ?
C14 C15 1.378(7) . ?
C14 H14 0.9500 . ?
C15 C16 1.384(7) . ?
C15 H15 0.9500 . ?
C16 C17 1.496(6) . ?
C17 H17A 0.9900 . ?
C17 H17B 0.9900 . ?
C21 C22 1.499(6) . ?
C21 H21A 0.9900 . ?
C21 H21B 0.9900 . ?
C22 C23 1.390(6) . ?
C23 C24 1.391(7) . ?
C23 H23 0.9500 . ?
C24 C25 1.381(7) . ?
C24 H24 0.9500 . ?
C25 C26 1.392(6) . ?
C25 H25 0.9500 . ?
C26 C27 1.494(6) . ?
C27 H27A 0.9900 . ?
C27 H27B 0.9900 . ?
C31 C32 1.465(6) . ?
C32 H32A 0.9800 . ?
C32 H32B 0.9800 . ?
C32 H32C 0.9800 . ?
C41 C42 1.465(7) . ?
C42 H42A 0.9800 . ?
C42 H42B 0.9800 . ?
C42 H42C 0.9800 . ?
S3 O31 1.432(4) . ?
S3 O33 1.432(4) . ?
S3 O32 1.444(4) . ?
S3 C3 1.825(6) . ?
F31 C3 1.331(7) . ?
F32 C3 1.330(7) . ?
F33 C3 1.338(6) . ?
S4 O41 1.441(4) . ?
S4 O42 1.444(4) . ?
S4 O43 1.449(4) . ?
S4 C4 1.820(5) . ?
F41 C4 1.326(6) . ?
F42 C4 1.324(6) . ?
F43 C4 1.340(6) . ?

loop_
_geom_torsion_atom_site_label_1
_geom_torsion_atom_site_label_2
_geom_torsion_atom_site_label_3
_geom_torsion_atom_site_label_4
_geom_torsion
_geom_torsion_site_symmetry_1
_geom_torsion_site_symmetry_2
_geom_torsion_site_symmetry_3
_geom_torsion_site_symmetry_4
_geom_torsion_publ_flag
C21 S1 C11 C12 -70.6(4) . . . . ?
Ru1 S1 C11 C12 30.0(3) . . . . ?
C16 N1 C12 C13 5.0(7) . . . . ?
Ru1 N1 C12 C13 -166.0(3) . . . . ?
C16 N1 C12 C11 -172.5(4) . . . . ?
Ru1 N1 C12 C11 16.5(5) . . . . ?
S1 C11 C12 N1 -33.0(5) . . . . ?
S1 C11 C12 C13 149.5(4) . . . . ?
N1 C12 C13 C14 -0.6(7) . . . . ?
C11 C12 C13 C14 176.7(4) . . . . ?
C12 C13 C14 C15 -3.2(8) . . . . ?
C13 C14 C15 C16 2.6(7) . . . . ?
C12 N1 C16 C15 -5.7(6) . . . . ?
Ru1 N1 C16 C15 165.4(3) . . . . ?
C12 N1 C16 C17 171.3(4) . . . . ?
Ru1 N1 C16 C17 -17.7(5) . . . . ?
C14 C15 C16 N1 1.9(7) . . . . ?
C14 C15 C16 C17 -174.9(4) . . . . ?
N1 C16 C17 S2 23.9(5) . . . . ?
C15 C16 C17 S2 -159.1(4) . . . . ?
C27 S2 C17 C16 82.6(4) . . . . ?
Ru1 S2 C17 C16 -17.3(3) . . . . ?
C11 S1 C21 C22 92.0(4) . . . . ?
Ru1 S1 C21 C22 -6.8(4) . . . . ?
C26 N2 C22 C23 1.2(6) . . . . ?
Ru1 N2 C22 C23 173.6(3) . . . . ?
C26 N2 C22 C21 177.9(4) . . . . ?
Ru1 N2 C22 C21 -9.7(5) . . . . ?
S1 C21 C22 N2 11.0(6) . . . . ?
S1 C21 C22 C23 -172.2(4) . . . . ?
N2 C22 C23 C24 0.8(7) . . . . ?
C21 C22 C23 C24 -175.9(4) . . . . ?
C22 C23 C24 C25 -1.4(7) . . . . ?
C23 C24 C25 C26 0.0(7) . . . . ?
C22 N2 C26 C25 -2.6(7) . . . . ?
Ru1 N2 C26 C25 -175.1(3) . . . . ?
C22 N2 C26 C27 180.0(4) . . . . ?
Ru1 N2 C26 C27 7.6(5) . . . . ?
C24 C25 C26 N2 2.0(7) . . . . ?
C24 C25 C26 C27 179.4(4) . . . . ?
N2 C26 C27 S2 -20.0(6) . . . . ?
C25 C26 C27 S2 162.5(4) . . . . ?
C17 S2 C27 C26 -80.2(4) . . . . ?
Ru1 S2 C27 C26 20.1(4) . . . . ?
O31 S3 C3 F32 -63.6(4) . . . . ?
O33 S3 C3 F32 57.4(4) . . . . ?
O32 S3 C3 F32 176.5(4) . . . . ?
O31 S3 C3 F31 57.8(4) . . . . ?
O33 S3 C3 F31 178.8(4) . . . . ?
O32 S3 C3 F31 -62.1(4) . . . . ?
O31 S3 C3 F33 177.3(4) . . . . ?
O33 S3 C3 F33 -61.7(4) . . . . ?
O32 S3 C3 F33 57.4(4) . . . . ?
O41 S4 C4 F42 179.6(4) . . . . ?
O42 S4 C4 F42 59.6(4) . . . . ?
O43 S4 C4 F42 -60.3(4) . . . . ?
O41 S4 C4 F41 -59.3(5) . . . . ?
O42 S4 C4 F41 -179.3(4) . . . . ?
O43 S4 C4 F41 60.8(4) . . . . ?
O41 S4 C4 F43 60.0(4) . . . . ?
O42 S4 C4 F43 -60.0(4) . . . . ?
O43 S4 C4 F43 -179.9(4) . . . . ?
